data_4111703
loop_
_publ_author_name
'Frank Seela'
'Xiaohua Peng'
'Hong Li'

_publ_section_title
;
 Base-Pairing, Tautomerism, and Mismatch Discrimination of 7-Halogenated
 7-Deaza-2'-deoxyisoguanosine: Oligonucleotide Duplexes with Parallel and
 Antiparallel Chain Orientation
;
_journal_name_full 'Journal of the American Chemical Society'
_journal_page_first 7739
_journal_page_last 7751
_journal_paper_doi 10.1021/ja0425785
_journal_volume 127
_journal_year 2005
_chemical_formula_sum 'C11 H15 Br N4 O5'
_chemical_formula_weight 363.18
_chemical_name_systematic
; 
 ? 
;
_space_group_IT_number 19
_symmetry_cell_setting orthorhombic
_symmetry_space_group_name_Hall 'P 2ac 2ab'
_symmetry_space_group_name_H-M 'P 21 21 21'
_atom_sites_solution_hydrogens geom
_atom_sites_solution_primary direct
_atom_sites_solution_secondary difmap
_audit_creation_method SHELXL-97
_cell_angle_alpha 90.00
_cell_angle_beta 90.00
_cell_angle_gamma 90.00
_cell_formula_units_Z 4
_cell_length_a 6.8229(9)
_cell_length_b 10.7754(18)
_cell_length_c 18.558(3)
_cell_measurement_reflns_used 44
_cell_measurement_temperature 293(2)
_cell_measurement_theta_max 12.68
_cell_measurement_theta_min 3.70
_cell_volume 1364.4(4)
_computing_cell_refinement 'Bruker XSCANS'
_computing_data_collection 'Bruker XSCANS'
_computing_data_reduction 'Bruker SHELXTL'
_computing_molecular_graphics 'Bruker SHELXTL'
_computing_publication_material 'Bruker SHELXTL'
_computing_structure_refinement 'SHELXL-97 (Sheldrick, 1997)'
_computing_structure_solution 'SHELXS-97 (Sheldrick, 1990)'
_diffrn_ambient_temperature 293(2)
_diffrn_measured_fraction_theta_full 0.991
_diffrn_measured_fraction_theta_max 0.991
_diffrn_measurement_device_type 'Bruker P4'
_diffrn_measurement_method '2\q/\w scans'
_diffrn_radiation_monochromator graphite
_diffrn_radiation_source 'fine-focus sealed tube'
_diffrn_radiation_type MoK\a
_diffrn_radiation_wavelength 0.71073
_diffrn_reflns_av_R_equivalents 0.0503
_diffrn_reflns_av_sigmaI/netI 0.0540
_diffrn_reflns_limit_h_max 1
_diffrn_reflns_limit_h_min -9
_diffrn_reflns_limit_k_max 1
_diffrn_reflns_limit_k_min -14
_diffrn_reflns_limit_l_max 1
_diffrn_reflns_limit_l_min -25
_diffrn_reflns_number 2746
_diffrn_reflns_theta_full 28.98
_diffrn_reflns_theta_max 28.98
_diffrn_reflns_theta_min 2.19
_diffrn_standards_interval_count 97
_diffrn_standards_number 3
_exptl_absorpt_coefficient_mu 3.042
_exptl_absorpt_correction_T_max 0.2403
_exptl_absorpt_correction_T_min 0.1343
_exptl_absorpt_correction_type empirical
_exptl_crystal_density_diffrn 1.768
_exptl_crystal_F_000 736
_refine_diff_density_max 0.699
_refine_diff_density_min -0.802
_refine_diff_density_rms 0.102
_refine_ls_abs_structure_details 'Flack H D (1983), Acta Cryst. A39, 876-881'
_refine_ls_abs_structure_Flack 0(10)
_refine_ls_extinction_coef 0.0044(13)
_refine_ls_extinction_expression Fc^*^=kFc[1+0.001xFc^2^\l^3^/sin(2\q)]^-1/4^
_refine_ls_extinction_method SHELXL
_refine_ls_goodness_of_fit_ref 1.030
_refine_ls_hydrogen_treatment mixed
_refine_ls_matrix_type full
_refine_ls_number_parameters 203
_refine_ls_number_reflns 2077
_refine_ls_number_restraints 7
_refine_ls_restrained_S_all 1.028
_refine_ls_R_factor_all 0.0659
_refine_ls_R_factor_gt 0.0497
_refine_ls_shift/su_max 0.001
_refine_ls_shift/su_mean 0.000
_refine_ls_structure_factor_coef Fsqd
_refine_ls_weighting_details 'calc w=1/[\s^2^(Fo^2^)+(0.0638P)^2^+1.8466P] where P=(Fo^2^+2Fc^2^)/3'
_refine_ls_weighting_scheme calc
_refine_ls_wR_factor_gt 0.1206
_refine_ls_wR_factor_ref 0.1323
_reflns_number_gt 1676
_reflns_number_total 2077
_reflns_threshold_expression >2sigma(I)
_cod_data_source_file ja0425785si20050203_090452.cif
_cod_data_source_block ja0425785
_cod_original_cell_volume 1364.4(3)
_cod_database_code 4111703

loop_
_symmetry_equiv_pos_as_xyz
'x, y, z'
'-x+1/2, -y, z+1/2'
'-x, y+1/2, -z+1/2'
'x+1/2, -y+1/2, -z'

loop_
_atom_site_label
_atom_site_type_symbol
_atom_site_fract_x
_atom_site_fract_y
_atom_site_fract_z
_atom_site_U_iso_or_equiv
_atom_site_adp_type
_atom_site_occupancy
_atom_site_symmetry_multiplicity
_atom_site_calc_flag
_atom_site_refinement_flags
N1 N 0.8493(9) 0.7281(4) 1.1265(3) 0.0341(10) Uani 1 1 d .
H1A H 0.8530 0.7763 1.1634 0.041 Uiso 1 1 calc R
C2 C 0.8480(11) 0.5989(6) 1.1395(3) 0.0350(12) Uani 1 1 d .
O2 O 0.8457(9) 0.5650(4) 1.2045(2) 0.0436(11) Uani 1 1 d .
N3 N 0.8421(11) 0.5198(4) 1.0841(3) 0.0361(11) Uani 1 1 d .
C4 C 0.8422(13) 0.5731(5) 1.0190(3) 0.0325(12) Uani 1 1 d .
C5 C 0.8412(13) 0.7010(5) 1.0014(3) 0.0320(12) Uani 1 1 d .
C6 C 0.8453(14) 0.7826(5) 1.0603(3) 0.0344(12) Uani 1 1 d .
N6 N 0.8423(12) 0.9063(5) 1.0570(3) 0.0400(12) Uani 1 1 d .
H6A H 0.8430 0.9493 1.0961 0.048 Uiso 1 1 calc R
H6B H 0.8397 0.9431 1.0159 0.048 Uiso 1 1 calc R
C7 C 0.8415(13) 0.7098(5) 0.9249(3) 0.0325(12) Uani 1 1 d .
Br7 Br 0.85223(12) 0.85563(6) 0.87049(3) 0.0402(2) Uani 1 1 d .
C8 C 0.8375(12) 0.5922(6) 0.8981(3) 0.0373(13) Uani 1 1 d .
H8 H 0.8365 0.5711 0.8495 0.045 Uiso 1 1 calc R
N9 N 0.8350(10) 0.5084(4) 0.9555(3) 0.0348(11) Uani 1 1 d .
C1' C 0.8340(13) 0.3751(5) 0.9496(3) 0.0417(16) Uani 1 1 d .
H1' H 0.8295 0.3399 0.9982 0.050 Uiso 1 1 calc R
C2' C 0.6748(13) 0.3174(7) 0.9060(5) 0.056(2) Uani 1 1 d .
H2'1 H 0.6561 0.3599 0.8605 0.068 Uiso 1 1 calc R
H2'2 H 0.5517 0.3149 0.9322 0.068 Uiso 1 1 calc R
O3' O 0.7450(17) 0.1147(5) 0.9588(6) 0.135(5) Uani 1 1 d D
H3O' H 0.68(2) 0.152(8) 0.988(4) 0.202 Uiso 1 1 d D
C3' C 0.7625(14) 0.1857(7) 0.8955(5) 0.059(2) Uani 1 1 d D
H3' H 0.7054 0.1433 0.8537 0.071 Uiso 1 1 calc R
O4' O 1.0107(8) 0.3345(5) 0.9155(3) 0.0506(14) Uani 1 1 d .
C4' C 0.9795(11) 0.2133(6) 0.8845(3) 0.0373(14) Uani 1 1 d .
H4' H 1.0577 0.1520 0.9109 0.045 Uiso 1 1 calc R
O5' O 1.0322(9) 0.0948(5) 0.7758(3) 0.0500(13) Uani 1 1 d D
H5' H 1.131(8) 0.056(4) 0.787(5) 0.075 Uiso 1 1 d D
C5' C 1.0432(15) 0.2153(7) 0.8067(4) 0.0491(18) Uani 1 1 d D
H5'1 H 0.9598 0.2716 0.7798 0.059 Uiso 1 1 calc R
H5'2 H 1.1768 0.2456 0.8036 0.059 Uiso 1 1 calc R
O10 O 0.1547(11) 0.4535(6) 0.2872(3) 0.0602(15) Uani 1 1 d D
H10A H 0.280(5) 0.462(8) 0.264(4) 0.072 Uiso 1 1 d D
H10B H 0.066(8) 0.500(8) 0.257(4) 0.072 Uiso 1 1 d D

loop_
_atom_site_aniso_label
_atom_site_aniso_U_11
_atom_site_aniso_U_22
_atom_site_aniso_U_33
_atom_site_aniso_U_23
_atom_site_aniso_U_13
_atom_site_aniso_U_12
N1 0.041(2) 0.030(2) 0.032(2) -0.009(2) 0.003(4) -0.002(3)
C2 0.039(3) 0.036(3) 0.030(3) -0.001(2) -0.001(3) 0.002(3)
O2 0.062(3) 0.040(2) 0.0289(18) 0.0030(17) -0.005(3) -0.006(3)
N3 0.046(3) 0.026(2) 0.036(2) 0.001(2) 0.000(3) 0.002(3)
C4 0.042(3) 0.025(2) 0.031(3) -0.001(2) 0.002(3) 0.002(3)
C5 0.041(3) 0.025(2) 0.030(2) -0.005(2) 0.002(3) -0.006(3)
C6 0.040(3) 0.023(2) 0.040(3) -0.005(2) 0.001(4) -0.003(3)
N6 0.055(3) 0.028(2) 0.037(2) -0.005(2) 0.006(3) -0.007(3)
C7 0.044(3) 0.026(2) 0.028(2) 0.001(2) 0.001(3) 0.004(3)
Br7 0.0557(4) 0.0271(3) 0.0378(3) 0.0061(3) 0.0039(3) 0.0016(4)
C8 0.052(4) 0.030(3) 0.030(2) -0.001(2) 0.002(3) -0.004(3)
N9 0.051(3) 0.020(2) 0.033(2) -0.0051(18) -0.004(3) 0.001(3)
C1' 0.066(4) 0.021(3) 0.038(3) -0.006(2) 0.004(4) 0.007(3)
C2' 0.054(5) 0.039(4) 0.076(5) -0.022(4) 0.010(4) -0.002(4)
O3' 0.197(11) 0.023(3) 0.184(9) 0.015(4) 0.145(9) 0.008(4)
C3' 0.063(5) 0.032(3) 0.083(6) -0.033(4) 0.031(5) -0.005(4)
O4' 0.049(3) 0.034(3) 0.069(3) -0.022(3) 0.000(3) 0.005(2)
C4' 0.049(4) 0.028(3) 0.034(3) -0.007(2) 0.004(3) 0.003(3)
O5' 0.070(4) 0.042(3) 0.039(2) -0.009(2) -0.001(3) 0.010(3)
C5' 0.069(5) 0.035(3) 0.043(4) 0.002(3) 0.013(4) -0.001(4)
O10 0.073(4) 0.065(3) 0.042(2) 0.020(2) 0.013(3) 0.010(4)

loop_
_atom_type_symbol
_atom_type_description
_atom_type_scat_dispersion_real
_atom_type_scat_dispersion_imag
_atom_type_scat_source
C C 0.0033 0.0000 'International Tables Vol C Tables 4.2.6.8 and 6.1.1.4'
H H 0.0000 0.0000 'International Tables Vol C Tables 4.2.6.8 and 6.1.1.4'
N N 0.0061 0.0000 'International Tables Vol C Tables 4.2.6.8 and 6.1.1.4'
O O 0.0106 0.0000 'International Tables Vol C Tables 4.2.6.8 and 6.1.1.4'
Br Br -0.2901 0.0000 'International Tables Vol C Tables 4.2.6.8 and 6.1.1.4'

loop_
_geom_angle_atom_site_label_1
_geom_angle_atom_site_label_2
_geom_angle_atom_site_label_3
_geom_angle
C6 N1 C2 125.4(5)
C6 N1 H1A 117.3
C2 N1 H1A 117.3
O2 C2 N3 123.5(6)
O2 C2 N1 116.7(5)
N3 C2 N1 119.8(5)
C2 N3 C4 114.9(5)
N3 C4 N9 123.9(5)
N3 C4 C5 128.8(5)
N9 C4 C5 107.3(5)
C6 C5 C4 115.5(5)
C6 C5 C7 137.3(6)
C4 C5 C7 107.1(5)
N6 C6 N1 118.2(6)
N6 C6 C5 126.2(6)
N1 C6 C5 115.6(5)
C6 N6 H6A 120.0
C6 N6 H6B 120.0
H6A N6 H6B 120.0
C8 C7 C5 107.6(5)
C8 C7 Br7 125.9(4)
C5 C7 Br7 126.5(4)
C7 C8 N9 108.9(5)
C7 C8 H8 125.5
N9 C8 H8 125.5
C4 N9 C8 109.0(5)
C4 N9 C1' 125.0(5)
C8 N9 C1' 125.9(5)
O4' C1' N9 109.6(6)
O4' C1' C2' 104.3(5)
N9 C1' C2' 117.5(7)
O4' C1' H1' 108.4
N9 C1' H1' 108.4
C2' C1' H1' 108.4
C1' C2' C3' 99.7(7)
C1' C2' H2'1 111.8
C3' C2' H2'1 111.8
C1' C2' H2'2 111.8
C3' C2' H2'2 111.8
H2'1 C2' H2'2 109.6
C3' O3' H3O' 110(6)
O3' C3' C4' 107.4(9)
O3' C3' C2' 111.0(7)
C4' C3' C2' 102.3(6)
O3' C3' H3' 111.9
C4' C3' H3' 111.9
C2' C3' H3' 111.9
C1' O4' C4' 109.2(5)
O4' C4' C5' 109.1(6)
O4' C4' C3' 105.5(6)
C5' C4' C3' 114.2(7)
O4' C4' H4' 109.3
C5' C4' H4' 109.3
C3' C4' H4' 109.3
C5' O5' H5' 109(4)
O5' C5' C4' 111.0(6)
O5' C5' H5'1 109.4
C4' C5' H5'1 109.4
O5' C5' H5'2 109.4
C4' C5' H5'2 109.4
H5'1 C5' H5'2 108.0
H10A O10 H10B 104(6)

loop_
_geom_bond_atom_site_label_1
_geom_bond_atom_site_label_2
_geom_bond_distance
N1 C6 1.362(8)
N1 C2 1.413(8)
N1 H1A 0.8600
C2 O2 1.261(7)
C2 N3 1.335(7)
N3 C4 1.338(7)
C4 N9 1.370(7)
C4 C5 1.416(8)
C5 C6 1.403(8)
C5 C7 1.423(8)
C6 N6 1.335(7)
N6 H6A 0.8600
N6 H6B 0.8600
C7 C8 1.361(8)
C7 Br7 1.869(5)
C8 N9 1.396(8)
C8 H8 0.9300
N9 C1' 1.440(7)
C1' O4' 1.430(9)
C1' C2' 1.489(12)
C1' H1' 0.9800
C2' C3' 1.552(11)
C2' H2'1 0.9700
C2' H2'2 0.9700
O3' C3' 1.407(13)
O3' H3O' 0.81(10)
C3' C4' 1.524(11)
C3' H3' 0.9800
O4' C4' 1.442(8)
C4' C5' 1.508(9)
C4' H4' 0.9800
O5' C5' 1.421(9)
O5' H5' 0.82(6)
C5' H5'1 0.9700
C5' H5'2 0.9700
O10 H10A 0.96(5)
O10 H10B 0.97(7)

loop_
_geom_hbond_atom_site_label_D
_geom_hbond_atom_site_label_H
_geom_hbond_atom_site_label_A
_geom_hbond_distance_DH
_geom_hbond_distance_HA
_geom_hbond_distance_DA
_geom_hbond_angle_DHA
_geom_hbond_site_symmetry_A
N1 H1A O10 0.86 2.12 2.910(7) 152.6 3_656
N6 H6A O10 0.86 2.17 2.936(7) 148.6 3_656
N6 H6B O3' 0.86 2.23 2.968(11) 144.1 1_565
O3' H3O' O4' 0.81(10) 2.14(10) 2.881(9) 153(4) 4_457
O5' H5' O2 0.82(6) 1.97(5) 2.770(8) 166(3) 4_557
O10 H10A O5' 0.96(5) 1.97(4) 2.876(9) 157(8) 4_456
O10 H10B O2 0.97(7) 1.92(7) 2.871(8) 167(7) 1_454

loop_
_geom_torsion_atom_site_label_1
_geom_torsion_atom_site_label_2
_geom_torsion_atom_site_label_3
_geom_torsion_atom_site_label_4
_geom_torsion
C6 N1 C2 O2 -177.7(8)
C6 N1 C2 N3 -0.1(13)
O2 C2 N3 C4 178.8(8)
N1 C2 N3 C4 1.4(12)
C2 N3 C4 N9 -179.4(8)
C2 N3 C4 C5 -2.3(15)
N3 C4 C5 C6 1.6(17)
N9 C4 C5 C6 179.2(7)
N3 C4 C5 C7 -179.9(8)
N9 C4 C5 C7 -2.4(11)
C2 N1 C6 N6 178.4(9)
C2 N1 C6 C5 -0.6(13)
C4 C5 C6 N6 -178.9(10)
C7 C5 C6 N6 3(2)
C4 C5 C6 N1 -0.1(14)
C7 C5 C6 N1 -177.9(10)
C6 C5 C7 C8 179.5(11)
C4 C5 C7 C8 1.5(12)
C6 C5 C7 Br7 1.0(17)
C4 C5 C7 Br7 -176.9(7)
C5 C7 C8 N9 -0.1(11)
Br7 C7 C8 N9 178.4(6)
N3 C4 N9 C8 -180.0(8)
C5 C4 N9 C8 2.4(10)
N3 C4 N9 C1' -2.5(14)
C5 C4 N9 C1' 179.8(8)
C7 C8 N9 C4 -1.4(10)
C7 C8 N9 C1' -178.9(8)
C4 N9 C1' O4' -114.0(8)
C8 N9 C1' O4' 63.1(10)
C4 N9 C1' C2' 127.3(8)
C8 N9 C1' C2' -55.7(11)
O4' C1' C2' C3' 42.6(7)
N9 C1' C2' C3' 164.1(7)
C1' C2' C3' O3' 75.9(9)
C1' C2' C3' C4' -38.5(9)
N9 C1' O4' C4' -157.8(5)
C2' C1' O4' C4' -31.2(7)
C1' O4' C4' C5' 128.4(7)
C1' O4' C4' C3' 5.3(8)
O3' C3' C4' O4' -95.7(6)
C2' C3' C4' O4' 21.2(9)
O3' C3' C4' C5' 144.5(6)
C2' C3' C4' C5' -98.5(8)
O4' C4' C5' O5' 174.6(7)
C3' C4' C5' O5' -67.7(9)

loop_
_cod_related_entry_id
_cod_related_entry_database
_cod_related_entry_code
1 ChemSpider 30660447
